data_1562579
loop_
_publ_author_name
'Wang, Chih-Min'
'Chiu, Cheng-Wei'
'Lin, Hsiu-Mei'
'Lii, Kwang-Hwa'

_publ_section_title
;
 Synthesis and characterization of three-layered zinc phosphites
 containing tert-octylamine molecules with template and ligand roles
;
_journal_name_full 'Journal of Solid State Chemistry'
_journal_page_first 16
_journal_page_last 20
_journal_paper_doi 10.1016/j.jssc.2013.05.003
_journal_volume 204
_journal_year 2013
_chemical_formula_sum 'C32 H91 N4 O18 P5 Zn3'
_chemical_formula_weight 1171.05
_space_group_IT_number 2
_space_group_name_Hall '-P 1'
_space_group_name_H-M_alt 'P -1'
_symmetry_cell_setting triclinic
_symmetry_space_group_name_H-M 'P -1'
_atom_sites_solution_hydrogens geom
_atom_sites_solution_primary direct
_atom_sites_solution_secondary difmap
_audit_creation_method SHELXL-97
_cell_angle_alpha 62.214(2)
_cell_angle_beta 77.483(3)
_cell_angle_gamma 74.504(3)
_cell_formula_units_Z 2
_cell_length_a 13.1968(7)
_cell_length_b 15.1891(8)
_cell_length_c 16.2328(9)
_cell_measurement_temperature 296(2)
_cell_volume 2757.7(3)
_computing_cell_refinement 'Bruker XSCANS'
_computing_data_collection 'Bruker XSCANS'
_computing_data_reduction 'Bruker SHELXTL'
_computing_molecular_graphics Diamond
_computing_publication_material 'Bruker SHELXTL'
_computing_structure_refinement 'Bruker SHELXTL'
_computing_structure_solution 'Bruker SHELXTL'
_diffrn_ambient_temperature 296(2)
_diffrn_measured_fraction_theta_full 0.994
_diffrn_measured_fraction_theta_max 0.994
_diffrn_measurement_device_type CCD
_diffrn_measurement_method 'omega scan'
_diffrn_radiation_monochromator graphite
_diffrn_radiation_source 'fine-focus sealed tube'
_diffrn_radiation_type MoK\a
_diffrn_radiation_wavelength 0.71073
_diffrn_reflns_av_R_equivalents 0.0305
_diffrn_reflns_av_sigmaI/netI 0.0345
_diffrn_reflns_limit_h_max 17
_diffrn_reflns_limit_h_min -17
_diffrn_reflns_limit_k_max 19
_diffrn_reflns_limit_k_min -19
_diffrn_reflns_limit_l_max 21
_diffrn_reflns_limit_l_min -21
_diffrn_reflns_number 51198
_diffrn_reflns_theta_full 27.57
_diffrn_reflns_theta_max 27.57
_diffrn_reflns_theta_min 1.43
_exptl_absorpt_coefficient_mu 1.503
_exptl_absorpt_correction_T_max 0.86
_exptl_absorpt_correction_T_min 0.76
_exptl_absorpt_correction_type empirical
_exptl_crystal_colour colorless
_exptl_crystal_density_diffrn 1.410
_exptl_crystal_density_method 'not measured'
_exptl_crystal_description block
_exptl_crystal_F_000 1240
_exptl_crystal_size_max 0.2
_exptl_crystal_size_mid 0.15
_exptl_crystal_size_min 0.10
_refine_diff_density_max 2.714
_refine_diff_density_min -1.406
_refine_diff_density_rms 0.125
_refine_ls_extinction_method none
_refine_ls_goodness_of_fit_ref 1.046
_refine_ls_hydrogen_treatment mixed
_refine_ls_matrix_type full
_refine_ls_number_parameters 536
_refine_ls_number_reflns 12684
_refine_ls_number_restraints 0
_refine_ls_restrained_S_all 1.046
_refine_ls_R_factor_all 0.0726
_refine_ls_R_factor_gt 0.0551
_refine_ls_shift/su_max 0.012
_refine_ls_shift/su_mean 0.000
_refine_ls_structure_factor_coef Fsqd
_refine_ls_weighting_details 'calc w=1/[\s^2^(Fo^2^)+(0.0813P)^2^+8.8730P] where P=(Fo^2^+2Fc^2^)/3'
_refine_ls_weighting_scheme calc
_refine_ls_wR_factor_gt 0.1486
_refine_ls_wR_factor_ref 0.1612
_reflns_number_gt 9941
_reflns_number_total 12684
_reflns_threshold_expression >2sigma(I)
_cod_data_source_file JSSC-2013-204-16.CIF
_cod_data_source_block ZnPO3-1
_cod_depositor_comments
;
The following automatic conversions were performed:

data item '_exptl_crystal_density_meas' value 'not measured' was
changed to '?' -- the value is perceived as not measured.

Automatic conversion script
Id: cif_fix_values 8369 2020-08-20 11:38:08Z andrius 
;
_cod_original_sg_symbol_H-M P-1
_cod_database_code 1562579

loop_
_symmetry_equiv_pos_as_xyz
'x, y, z'
'-x, -y, -z'

loop_
_atom_site_label
_atom_site_type_symbol
_atom_site_fract_x
_atom_site_fract_y
_atom_site_fract_z
_atom_site_U_iso_or_equiv
_atom_site_adp_type
_atom_site_occupancy
_atom_site_symmetry_multiplicity
_atom_site_calc_flag
_atom_site_refinement_flags
_atom_site_disorder_assembly
_atom_site_disorder_group
Zn1 Zn 0.86754(3) 0.45847(3) 0.49116(3) 0.02013(12) Uani 1 1 d . . .
Zn2 Zn 0.85146(3) 0.10216(3) 0.52343(3) 0.01841(11) Uani 1 1 d . . .
Zn3 Zn 0.59989(3) 0.39071(3) 0.46078(3) 0.01966(11) Uani 1 1 d . . .
P1 P 0.67545(8) 0.22745(7) 0.38896(7) 0.0185(2) Uani 1 1 d . . .
H1 H 0.6680 0.2388 0.3008 0.050 Uiso 1 1 d . . .
P2 P 0.76766(8) 0.26784(8) 0.59289(7) 0.0191(2) Uani 1 1 d . . .
H2 H 0.7833 0.2789 0.6725 0.050 Uiso 1 1 d . . .
P3 P 1.05815(8) 0.12484(7) 0.38992(7) 0.0180(2) Uani 1 1 d . . .
H3 H 0.9879 0.1120 0.3421 0.050 Uiso 1 1 d . . .
P4 P 1.04041(8) 0.56038(8) 0.33790(7) 0.0216(2) Uani 1 1 d . . .
H4 H 1.0131 0.6257 0.2667 0.050 Uiso 1 1 d . . .
P5 P 0.64036(8) 0.58950(8) 0.45729(8) 0.0238(2) Uani 1 1 d . . .
H5 H 0.6413 0.6765 0.3948 0.050 Uiso 1 1 d . . .
O1 O 0.6734(2) 0.3360(2) 0.37230(19) 0.0220(6) Uani 1 1 d . . .
O2 O 0.7847(2) 0.1621(2) 0.4102(2) 0.0271(6) Uani 1 1 d . . .
O3 O 0.5872(2) 0.1804(2) 0.4584(2) 0.0263(6) Uani 1 1 d . . .
O4 O 0.8366(2) 0.3314(2) 0.5092(2) 0.0213(6) Uani 1 1 d . . .
O5 O 0.7972(2) 0.1571(2) 0.6135(2) 0.0257(6) Uani 1 1 d . . .
O6 O 0.6502(2) 0.3107(3) 0.5841(2) 0.0335(7) Uani 1 1 d . . .
O7 O 0.9982(2) 0.1175(2) 0.48440(19) 0.0208(6) Uani 1 1 d . . .
O8 O 1.1570(2) 0.0413(2) 0.4056(2) 0.0228(6) Uani 1 1 d . . .
O9 O 1.0816(2) 0.2285(2) 0.3263(2) 0.0245(6) Uani 1 1 d . . .
O10 O 1.0412(2) 0.6006(2) 0.4085(2) 0.0239(6) Uani 1 1 d . . .
O11 O 1.1464(2) 0.5094(2) 0.3095(2) 0.0277(6) Uani 1 1 d . . .
O12 O 0.9557(2) 0.4955(2) 0.3718(2) 0.0261(6) Uani 1 1 d . . .
O13 O 0.6286(2) 0.5278(2) 0.4092(2) 0.0277(6) Uani 1 1 d . . .
O14 O 0.5520(2) 0.5929(2) 0.5336(2) 0.0294(7) Uani 1 1 d . . .
O15 O 0.7459(2) 0.5585(2) 0.4954(2) 0.0303(7) Uani 1 1 d . . .
N1 N 0.8984(3) 0.3815(2) 0.2998(2) 0.0197(7) Uani 1 1 d . . .
H6 H 0.9175 0.4098 0.3269 0.050 Uiso 1 1 d . . .
H7 H 0.8368 0.3586 0.3258 0.050 Uiso 1 1 d . . .
H8 H 0.9439 0.3375 0.3042 0.050 Uiso 1 1 d . . .
N2 N 1.0712(3) 0.2211(2) 0.5616(2) 0.0199(7) Uani 1 1 d . . .
H9 H 1.0240 0.2750 0.5712 0.050 Uiso 1 1 d . . .
H10 H 1.0297 0.1995 0.5423 0.050 Uiso 1 1 d . . .
H11 H 1.1180 0.2455 0.5110 0.050 Uiso 1 1 d . . .
N3 N 1.3727(3) 0.0207(3) 0.4062(2) 0.0235(7) Uani 1 1 d . . .
H12 H 1.3803 0.0621 0.4259 0.050 Uiso 1 1 d . . .
H13 H 1.3047 0.0331 0.4101 0.050 Uiso 1 1 d . . .
H14 H 1.3968 -0.0507 0.4506 0.050 Uiso 1 1 d . . .
N4A N 1.2291(18) 0.6905(18) 0.0053(16) 0.131 Uiso 0.50 1 d P . .
N4B N 1.2712(18) 0.6335(17) 0.0094(16) 0.131 Uiso 0.50 1 d P . .
C1 C 0.8953(3) 0.4474(3) 0.1956(3) 0.0219(8) Uani 1 1 d . . .
C2 C 0.8570(4) 0.3881(4) 0.1582(3) 0.0333(10) Uani 1 1 d . . .
H2A H 0.9089 0.3280 0.1644 0.050 Uiso 1 1 calc R . .
H2B H 0.8467 0.4294 0.0933 0.050 Uiso 1 1 calc R . .
H2C H 0.7914 0.3694 0.1932 0.050 Uiso 1 1 calc R . .
C3 C 1.0094(3) 0.4584(3) 0.1553(3) 0.0283(9) Uani 1 1 d . . .
H3A H 1.0511 0.3936 0.1619 0.042 Uiso 1 1 calc R . .
H3B H 1.0375 0.4832 0.1886 0.042 Uiso 1 1 calc R . .
H3C H 1.0113 0.5053 0.0902 0.042 Uiso 1 1 calc R . .
C4 C 0.8193(3) 0.5464(3) 0.1892(3) 0.0277(9) Uani 1 1 d . . .
H4A H 0.8407 0.5650 0.2316 0.033 Uiso 1 1 calc R . .
H4B H 0.7500 0.5292 0.2154 0.033 Uiso 1 1 calc R . .
C5 C 0.8031(4) 0.6449(4) 0.0958(3) 0.0435(13) Uani 1 1 d . . .
C6 C 0.7138(5) 0.7185(4) 0.1224(4) 0.0592(18) Uani 1 1 d . . .
H6A H 0.6993 0.7813 0.0678 0.089 Uiso 1 1 calc R . .
H6B H 0.7348 0.7307 0.1687 0.089 Uiso 1 1 calc R . .
H6C H 0.6513 0.6895 0.1475 0.089 Uiso 1 1 calc R . .
C7 C 0.7693(6) 0.6280(5) 0.0209(4) 0.067(2) Uani 1 1 d . . .
H7A H 0.7606 0.6907 -0.0349 0.101 Uiso 1 1 calc R . .
H7B H 0.7035 0.6045 0.0434 0.101 Uiso 1 1 calc R . .
H7C H 0.8225 0.5783 0.0070 0.101 Uiso 1 1 calc R . .
C8 C 0.9018(6) 0.6939(5) 0.0553(5) 0.074(2) Uani 1 1 d . . .
H8A H 0.8880 0.7538 -0.0019 0.110 Uiso 1 1 calc R . .
H8B H 0.9604 0.6466 0.0431 0.110 Uiso 1 1 calc R . .
H8C H 0.9186 0.7117 0.0996 0.110 Uiso 1 1 calc R . .
C9 C 1.1209(3) 0.1391(3) 0.6484(3) 0.0189(7) Uani 1 1 d . . .
C10 C 1.1823(3) 0.0531(3) 0.6240(3) 0.0223(8) Uani 1 1 d . . .
H10A H 1.2401 0.0754 0.5771 0.033 Uiso 1 1 calc R . .
H10B H 1.1364 0.0327 0.6003 0.033 Uiso 1 1 calc R . .
H10C H 1.2093 -0.0034 0.6791 0.033 Uiso 1 1 calc R . .
C11 C 1.1960(4) 0.1881(3) 0.6666(3) 0.0282(9) Uani 1 1 d . . .
H11A H 1.2529 0.2019 0.6169 0.042 Uiso 1 1 calc R . .
H11B H 1.2242 0.1427 0.7251 0.042 Uiso 1 1 calc R . .
H11C H 1.1580 0.2504 0.6691 0.042 Uiso 1 1 calc R . .
C12 C 1.0261(3) 0.1129(3) 0.7234(3) 0.0273(9) Uani 1 1 d . . .
H12A H 0.9734 0.1055 0.6949 0.033 Uiso 1 1 calc R . .
H12B H 0.9964 0.1721 0.7353 0.033 Uiso 1 1 calc R . .
C13 C 1.0364(4) 0.0198(4) 0.8205(3) 0.0381(11) Uani 1 1 d . . .
C14 C 0.9366(6) 0.0353(6) 0.8816(5) 0.071(2) Uani 1 1 d . . .
H14A H 0.8765 0.0438 0.8524 0.107 Uiso 1 1 calc R . .
H14B H 0.9325 0.0947 0.8900 0.107 Uiso 1 1 calc R . .
H14C H 0.9372 -0.0227 0.9415 0.107 Uiso 1 1 calc R . .
C15 C 1.0419(5) -0.0796(4) 0.8145(4) 0.0517(15) Uani 1 1 d . . .
H15A H 0.9822 -0.0733 0.7860 0.078 Uiso 1 1 calc R . .
H15B H 1.0411 -0.1344 0.8764 0.078 Uiso 1 1 calc R . .
H15C H 1.1060 -0.0932 0.7775 0.078 Uiso 1 1 calc R . .
C16 C 1.1333(6) 0.0061(5) 0.8671(4) 0.0575(16) Uani 1 1 d . . .
H16A H 1.1346 -0.0526 0.9265 0.086 Uiso 1 1 calc R . .
H16B H 1.1287 0.0650 0.8765 0.086 Uiso 1 1 calc R . .
H16C H 1.1968 -0.0026 0.8274 0.086 Uiso 1 1 calc R . .
C17 C 1.4294(3) 0.0465(3) 0.3087(3) 0.0265(9) Uani 1 1 d . . .
C18 C 1.3806(5) 0.1568(4) 0.2504(4) 0.0483(14) Uani 1 1 d . . .
H18A H 1.3980 0.1994 0.2720 0.072 Uiso 1 1 calc R . .
H18B H 1.3051 0.1642 0.2567 0.072 Uiso 1 1 calc R . .
H18C H 1.4079 0.1762 0.1858 0.072 Uiso 1 1 calc R . .
C19 C 1.5447(4) 0.0350(4) 0.3180(4) 0.0364(11) Uani 1 1 d . . .
H19A H 1.5519 0.0856 0.3349 0.055 Uiso 1 1 calc R . .
H19B H 1.5863 0.0434 0.2594 0.055 Uiso 1 1 calc R . .
H19C H 1.5688 -0.0312 0.3657 0.055 Uiso 1 1 calc R . .
C20 C 1.4083(4) -0.0299(4) 0.2810(3) 0.0387(12) Uani 1 1 d . . .
H20A H 1.3325 -0.0267 0.2922 0.046 Uiso 1 1 calc R . .
H20B H 1.4399 -0.0966 0.3251 0.046 Uiso 1 1 calc R . .
C21 C 1.4434(4) -0.0261(4) 0.1824(3) 0.0376(11) Uani 1 1 d . . .
C22A C 1.5593(12) -0.0150(11) 0.1420(10) 0.061 Uiso 0.50 1 d P . .
C22B C 1.5617(12) -0.0772(11) 0.1830(10) 0.061 Uiso 0.50 1 d P . .
C23A C 1.4357(12) -0.1352(11) 0.1918(10) 0.058 Uiso 0.50 1 d P . .
C23B C 1.3835(12) -0.0897(11) 0.1711(10) 0.058 Uiso 0.50 1 d P . .
C24A C 1.4314(16) 0.0808(15) 0.0976(13) 0.087 Uiso 0.50 1 d P . .
C24B C 1.3634(16) 0.0528(15) 0.1149(13) 0.087 Uiso 0.50 1 d P . .
C25 C 1.3302(4) 0.6661(4) 0.0563(4) 0.0406(12) Uani 1 1 d . . .
C26 C 1.2825(9) 0.7205(7) 0.1219(7) 0.101(3) Uani 1 1 d . . .
C27A C 1.4028(15) 0.7358(15) -0.0122(13) 0.081 Uiso 0.50 1 d P . .
C27B C 1.4414(15) 0.6755(14) -0.0078(13) 0.081 Uiso 0.50 1 d P . .
C28A C 1.4152(15) 0.5791(14) 0.1116(13) 0.085 Uiso 0.50 1 d P . .
C28B C 1.3374(15) 0.5478(14) 0.1223(13) 0.085 Uiso 0.50 1 d P . .
C29 C 1.4054(5) 0.4851(6) 0.1996(4) 0.0603(17) Uani 1 1 d . . .
C30 C 1.3597(4) 0.5112(4) 0.2840(4) 0.0530(16) Uani 1 1 d . . .
H30A H 1.2916 0.4928 0.3084 0.080 Uiso 1 1 calc R . .
H30B H 1.3528 0.5827 0.2636 0.080 Uiso 1 1 calc R . .
H30C H 1.4067 0.4744 0.3320 0.080 Uiso 1 1 calc R . .
C31A C 1.5233(13) 0.5294(11) 0.1795(11) 0.062 Uiso 0.50 1 d P . .
C31B C 1.5272(13) 0.4958(12) 0.1698(11) 0.062 Uiso 0.50 1 d P . .
C32A C 1.4391(15) 0.3951(15) 0.2422(13) 0.081 Uiso 0.50 1 d P . .
C32B C 1.4065(15) 0.3763(14) 0.2297(13) 0.081 Uiso 0.50 1 d P . .
OW1 O 1.2000(2) 0.3015(2) 0.3920(2) 0.0263(6) Uani 1 1 d . . .
H15 H 1.1659 0.2860 0.3647 0.050 Uiso 1 1 d . . .
H16 H 1.1831 0.3624 0.3673 0.050 Uiso 1 1 d . . .
OW2 O 0.3873(2) 0.1672(2) 0.4627(2) 0.0317(7) Uani 1 1 d . . .
H17 H 0.3404 0.2259 0.4349 0.050 Uiso 1 1 d . . .
H18 H 0.4389 0.1955 0.4516 0.050 Uiso 1 1 d . . .
OW3 O 0.5269(4) 0.3602(5) 0.7189(4) 0.0756(15) Uani 1 1 d . . .
H19 H 0.5616 0.3166 0.6816 0.050 Uiso 1 1 d . . .
H20 H 0.4593 0.4102 0.6914 0.050 Uiso 1 1 d . . .

loop_
_atom_site_aniso_label
_atom_site_aniso_U_11
_atom_site_aniso_U_22
_atom_site_aniso_U_33
_atom_site_aniso_U_23
_atom_site_aniso_U_13
_atom_site_aniso_U_12
Zn1 0.0148(2) 0.0193(2) 0.0307(3) -0.01473(19) -0.00509(18) -0.00079(17)
Zn2 0.0141(2) 0.0169(2) 0.0257(2) -0.01124(18) 0.00053(17) -0.00355(17)
Zn3 0.0133(2) 0.0212(2) 0.0252(2) -0.01255(19) -0.00173(17) 0.00023(17)
P1 0.0148(5) 0.0220(5) 0.0230(5) -0.0128(4) -0.0023(4) -0.0044(4)
P2 0.0164(5) 0.0217(5) 0.0218(5) -0.0130(4) -0.0027(4) -0.0003(4)
P3 0.0142(5) 0.0172(4) 0.0239(5) -0.0104(4) -0.0011(4) -0.0029(4)
P4 0.0224(5) 0.0194(5) 0.0266(5) -0.0118(4) -0.0046(4) -0.0046(4)
P5 0.0147(5) 0.0173(5) 0.0395(6) -0.0141(4) -0.0029(4) -0.0001(4)
O1 0.0223(14) 0.0214(13) 0.0243(14) -0.0120(11) 0.0005(11) -0.0058(11)
O2 0.0222(15) 0.0321(16) 0.0316(16) -0.0196(13) -0.0055(12) 0.0005(12)
O3 0.0174(14) 0.0271(15) 0.0338(16) -0.0110(13) -0.0028(12) -0.0072(12)
O4 0.0180(14) 0.0205(13) 0.0297(15) -0.0147(12) -0.0027(11) -0.0031(11)
O5 0.0292(16) 0.0224(14) 0.0257(15) -0.0123(12) 0.0024(12) -0.0061(12)
O6 0.0184(15) 0.0473(19) 0.0239(15) -0.0129(14) -0.0011(12) 0.0045(14)
O7 0.0152(13) 0.0237(13) 0.0263(14) -0.0133(12) 0.0001(11) -0.0055(11)
O8 0.0151(13) 0.0168(13) 0.0337(16) -0.0097(12) 0.0002(11) -0.0034(11)
O9 0.0233(15) 0.0189(13) 0.0270(15) -0.0077(12) -0.0004(12) -0.0032(11)
O10 0.0235(15) 0.0201(13) 0.0326(16) -0.0146(12) -0.0090(12) -0.0002(11)
O11 0.0254(15) 0.0254(15) 0.0349(17) -0.0162(13) 0.0019(13) -0.0072(12)
O12 0.0247(15) 0.0303(15) 0.0324(16) -0.0190(13) -0.0014(12) -0.0106(13)
O13 0.0219(15) 0.0212(14) 0.0407(18) -0.0162(13) -0.0036(13) -0.0001(12)
O14 0.0146(14) 0.0352(16) 0.0428(18) -0.0225(15) -0.0049(13) 0.0004(12)
O15 0.0141(14) 0.0281(15) 0.055(2) -0.0257(15) -0.0052(13) 0.0023(12)
N1 0.0215(17) 0.0209(15) 0.0183(16) -0.0098(13) -0.0023(13) -0.0037(13)
N2 0.0198(16) 0.0184(15) 0.0221(16) -0.0095(13) -0.0040(13) -0.0017(13)
N3 0.0154(16) 0.0258(17) 0.0272(18) -0.0100(14) 0.0007(13) -0.0058(14)
C1 0.021(2) 0.0247(19) 0.0178(18) -0.0084(16) -0.0027(15) -0.0016(16)
C2 0.038(3) 0.043(3) 0.026(2) -0.019(2) -0.0053(19) -0.010(2)
C3 0.026(2) 0.029(2) 0.024(2) -0.0088(17) 0.0020(17) -0.0036(18)
C4 0.024(2) 0.030(2) 0.022(2) -0.0078(17) -0.0044(16) 0.0019(17)
C5 0.046(3) 0.035(3) 0.027(2) -0.005(2) -0.007(2) 0.012(2)
C6 0.069(4) 0.042(3) 0.040(3) -0.012(3) -0.015(3) 0.026(3)
C7 0.075(5) 0.072(4) 0.029(3) -0.020(3) -0.022(3) 0.036(4)
C8 0.073(5) 0.033(3) 0.060(4) 0.014(3) 0.004(3) 0.001(3)
C9 0.0166(18) 0.0186(17) 0.0217(19) -0.0089(15) -0.0050(14) -0.0012(14)
C10 0.0154(18) 0.0198(18) 0.031(2) -0.0120(16) -0.0032(16) -0.0001(15)
C11 0.029(2) 0.027(2) 0.036(2) -0.0166(19) -0.0114(18) -0.0053(18)
C12 0.023(2) 0.032(2) 0.027(2) -0.0154(18) 0.0013(17) -0.0028(17)
C13 0.050(3) 0.046(3) 0.021(2) -0.013(2) 0.002(2) -0.022(2)
C14 0.078(5) 0.076(5) 0.045(4) -0.025(3) 0.027(3) -0.023(4)
C15 0.075(4) 0.044(3) 0.032(3) -0.009(2) 0.001(3) -0.024(3)
C16 0.081(5) 0.060(4) 0.031(3) -0.010(3) -0.019(3) -0.022(3)
C17 0.019(2) 0.030(2) 0.024(2) -0.0060(17) 0.0012(16) -0.0082(17)
C18 0.048(3) 0.040(3) 0.032(3) 0.000(2) 0.002(2) -0.005(2)
C19 0.022(2) 0.052(3) 0.039(3) -0.023(2) 0.0054(19) -0.014(2)
C20 0.042(3) 0.055(3) 0.026(2) -0.019(2) 0.007(2) -0.028(2)
C21 0.039(3) 0.048(3) 0.024(2) -0.015(2) -0.0004(19) -0.010(2)
C25 0.041(3) 0.041(3) 0.037(3) -0.010(2) -0.016(2) -0.008(2)
C26 0.141(9) 0.069(5) 0.079(6) -0.037(5) -0.027(6) 0.022(6)
C29 0.042(3) 0.080(5) 0.043(3) -0.025(3) 0.005(3) 0.003(3)
C30 0.026(3) 0.049(3) 0.045(3) 0.009(3) -0.009(2) 0.001(2)
OW1 0.0218(15) 0.0200(13) 0.0344(16) -0.0088(12) -0.0051(12) -0.0040(11)
OW2 0.0225(15) 0.0254(15) 0.0454(19) -0.0115(14) -0.0042(13) -0.0086(12)
OW3 0.049(3) 0.111(4) 0.065(3) -0.049(3) -0.006(2) 0.008(3)

loop_
_atom_type_symbol
_atom_type_description
_atom_type_scat_dispersion_real
_atom_type_scat_dispersion_imag
_atom_type_scat_source
C C 0.0033 0.0016 'International Tables Vol C Tables 4.2.6.8 and 6.1.1.4'
H H 0.0000 0.0000 'International Tables Vol C Tables 4.2.6.8 and 6.1.1.4'
N N 0.0061 0.0033 'International Tables Vol C Tables 4.2.6.8 and 6.1.1.4'
O O 0.0106 0.0060 'International Tables Vol C Tables 4.2.6.8 and 6.1.1.4'
P P 0.1023 0.0942 'International Tables Vol C Tables 4.2.6.8 and 6.1.1.4'
Zn Zn 0.2839 1.4301 'International Tables Vol C Tables 4.2.6.8 and 6.1.1.4'

loop_
_geom_angle_atom_site_label_1
_geom_angle_atom_site_label_2
_geom_angle_atom_site_label_3
_geom_angle
_geom_angle_site_symmetry_1
_geom_angle_site_symmetry_3
O15 Zn1 O12 115.19(14) . .
O15 Zn1 O10 117.71(13) . 2_766
O12 Zn1 O10 108.68(13) . 2_766
O15 Zn1 O4 114.71(12) . .
O12 Zn1 O4 100.99(12) . .
O10 Zn1 O4 96.94(12) 2_766 .
O2 Zn2 O5 118.28(13) . .
O2 Zn2 O7 106.02(12) . .
O5 Zn2 O7 107.21(12) . .
O2 Zn2 O8 110.85(13) . 2_756
O5 Zn2 O8 104.03(12) . 2_756
O7 Zn2 O8 110.35(11) . 2_756
O14 Zn3 O1 110.67(12) 2_666 .
O14 Zn3 O6 112.25(13) 2_666 .
O1 Zn3 O6 112.21(13) . .
O14 Zn3 O13 105.97(13) 2_666 .
O1 Zn3 O13 106.31(12) . .
O6 Zn3 O13 109.04(14) . .
O3 P1 O2 113.68(17) . .
O3 P1 O1 114.09(17) . .
O2 P1 O1 110.62(16) . .
O3 P1 H1 111.2 . .
O2 P1 H1 103.2 . .
O1 P1 H1 103.0 . .
O5 P2 O4 112.12(16) . .
O5 P2 O6 112.92(19) . .
O4 P2 O6 112.28(17) . .
O5 P2 H2 109.0 . .
O4 P2 H2 107.0 . .
O6 P2 H2 102.9 . .
O9 P3 O8 112.87(16) . .
O9 P3 O7 112.69(16) . .
O8 P3 O7 110.02(16) . .
O9 P3 H3 104.0 . .
O8 P3 H3 110.0 . .
O7 P3 H3 106.9 . .
O11 P4 O12 113.14(17) . .
O11 P4 O10 114.68(17) . .
O12 P4 O10 110.34(17) . .
O11 P4 H4 103.3 . .
O12 P4 H4 102.6 . .
O10 P4 H4 111.9 . .
O15 P5 O14 109.20(18) . .
O15 P5 O13 114.06(17) . .
O14 P5 O13 114.24(17) . .
O15 P5 H5 103.7 . .
O14 P5 H5 109.2 . .
O13 P5 H5 105.8 . .
P1 O1 Zn3 122.96(16) . .
P1 O2 Zn2 129.66(18) . .
P2 O4 Zn1 124.29(17) . .
P2 O5 Zn2 126.56(18) . .
P2 O6 Zn3 120.18(18) . .
P3 O7 Zn2 124.45(16) . .
P3 O8 Zn2 121.68(16) . 2_756
P4 O10 Zn1 127.30(17) . 2_766
P4 O12 Zn1 126.11(17) . .
P5 O13 Zn3 131.2(2) . .
P5 O14 Zn3 131.3(2) . 2_666
P5 O15 Zn1 131.46(19) . .
C1 N1 H6 112.4 . .
C1 N1 H7 110.3 . .
H6 N1 H7 114.9 . .
C1 N1 H8 105.6 . .
H6 N1 H8 102.7 . .
H7 N1 H8 110.1 . .
C9 N2 H9 113.9 . .
C9 N2 H10 112.7 . .
H9 N2 H10 101.2 . .
C9 N2 H11 114.3 . .
H9 N2 H11 110.0 . .
H10 N2 H11 103.4 . .
C17 N3 H12 109.6 . .
C17 N3 H13 115.6 . .
H12 N3 H13 98.7 . .
C17 N3 H14 112.4 . .
H12 N3 H14 111.2 . .
H13 N3 H14 108.6 . .
N4B N4A C25 68(2) . .
N4A N4B C25 79(3) . .
N4A N4B C28B 118(3) . .
C25 N4B C28B 54.0(9) . .
N1 C1 C2 106.0(3) . .
N1 C1 C3 105.8(3) . .
C2 C1 C3 110.1(4) . .
N1 C1 C4 104.2(3) . .
C2 C1 C4 114.9(4) . .
C3 C1 C4 114.9(3) . .
C1 C2 H2A 109.5 . .
C1 C2 H2B 109.5 . .
H2A C2 H2B 109.5 . .
C1 C2 H2C 109.5 . .
H2A C2 H2C 109.5 . .
H2B C2 H2C 109.5 . .
C1 C3 H3A 109.5 . .
C1 C3 H3B 109.5 . .
H3A C3 H3B 109.5 . .
C1 C3 H3C 109.5 . .
H3A C3 H3C 109.5 . .
H3B C3 H3C 109.5 . .
C1 C4 C5 123.7(4) . .
C1 C4 H4A 106.4 . .
C5 C4 H4A 106.4 . .
C1 C4 H4B 106.4 . .
C5 C4 H4B 106.4 . .
H4A C4 H4B 106.5 . .
C7 C5 C6 108.8(5) . .
C7 C5 C8 109.2(5) . .
C6 C5 C8 108.2(5) . .
C7 C5 C4 112.9(5) . .
C6 C5 C4 104.8(4) . .
C8 C5 C4 112.7(4) . .
C5 C6 H6A 109.5 . .
C5 C6 H6B 109.5 . .
H6A C6 H6B 109.5 . .
C5 C6 H6C 109.5 . .
H6A C6 H6C 109.5 . .
H6B C6 H6C 109.5 . .
C5 C7 H7A 109.5 . .
C5 C7 H7B 109.5 . .
H7A C7 H7B 109.5 . .
C5 C7 H7C 109.5 . .
H7A C7 H7C 109.5 . .
H7B C7 H7C 109.5 . .
C5 C8 H8A 109.5 . .
C5 C8 H8B 109.5 . .
H8A C8 H8B 109.5 . .
C5 C8 H8C 109.5 . .
H8A C8 H8C 109.5 . .
H8B C8 H8C 109.5 . .
N2 C9 C10 106.8(3) . .
N2 C9 C11 105.0(3) . .
C10 C9 C11 110.7(3) . .
N2 C9 C12 103.9(3) . .
C10 C9 C12 114.7(3) . .
C11 C9 C12 114.7(3) . .
C9 C10 H10A 109.5 . .
C9 C10 H10B 109.5 . .
H10A C10 H10B 109.5 . .
C9 C10 H10C 109.5 . .
H10A C10 H10C 109.5 . .
H10B C10 H10C 109.5 . .
C9 C11 H11A 109.5 . .
C9 C11 H11B 109.5 . .
H11A C11 H11B 109.5 . .
C9 C11 H11C 109.5 . .
H11A C11 H11C 109.5 . .
H11B C11 H11C 109.5 . .
C9 C12 C13 122.5(4) . .
C9 C12 H12A 106.7 . .
C13 C12 H12A 106.7 . .
C9 C12 H12B 106.7 . .
C13 C12 H12B 106.7 . .
H12A C12 H12B 106.6 . .
C14 C13 C15 107.0(5) . .
C14 C13 C16 109.7(5) . .
C15 C13 C16 107.7(5) . .
C14 C13 C12 106.3(5) . .
C15 C13 C12 111.8(4) . .
C16 C13 C12 114.1(4) . .
C13 C14 H14A 109.5 . .
C13 C14 H14B 109.5 . .
H14A C14 H14B 109.5 . .
C13 C14 H14C 109.5 . .
H14A C14 H14C 109.5 . .
H14B C14 H14C 109.5 . .
C13 C15 H15A 109.5 . .
C13 C15 H15B 109.5 . .
H15A C15 H15B 109.5 . .
C13 C15 H15C 109.5 . .
H15A C15 H15C 109.5 . .
H15B C15 H15C 109.5 . .
C13 C16 H16A 109.5 . .
C13 C16 H16B 109.5 . .
H16A C16 H16B 109.5 . .
C13 C16 H16C 109.5 . .
H16A C16 H16C 109.5 . .
H16B C16 H16C 109.5 . .
N3 C17 C19 105.5(3) . .
N3 C17 C18 105.0(4) . .
C19 C17 C18 111.4(4) . .
N3 C17 C20 104.6(3) . .
C19 C17 C20 114.2(4) . .
C18 C17 C20 114.9(4) . .
C17 C18 H18A 109.5 . .
C17 C18 H18B 109.5 . .
H18A C18 H18B 109.5 . .
C17 C18 H18C 109.5 . .
H18A C18 H18C 109.5 . .
H18B C18 H18C 109.5 . .
C17 C19 H19A 109.5 . .
C17 C19 H19B 109.5 . .
H19A C19 H19B 109.5 . .
C17 C19 H19C 109.5 . .
H19A C19 H19C 109.5 . .
H19B C19 H19C 109.5 . .
C17 C20 C21 122.8(4) . .
C17 C20 H20A 106.6 . .
C21 C20 H20A 106.6 . .
C17 C20 H20B 106.6 . .
C21 C20 H20B 106.6 . .
H20A C20 H20B 106.6 . .
C23B C21 C24B 76.8(9) . .
C23B C21 C20 107.9(6) . .
C24B C21 C20 109.7(8) . .
C23B C21 C22B 108.4(9) . .
C24B C21 C22B 140.9(10) . .
C20 C21 C22B 105.3(6) . .
C23B C21 C22A 125.7(8) . .
C24B C21 C22A 112.7(10) . .
C20 C21 C22A 116.7(6) . .
C22B C21 C22A 32.4(6) . .
C23B C21 C24A 109.3(10) . .
C24B C21 C24A 38.7(9) . .
C20 C21 C24A 117.0(8) . .
C22B C21 C24A 108.7(10) . .
C22A C21 C24A 76.8(10) . .
C23B C21 C23A 30.7(6) . .
C24B C21 C23A 106.1(9) . .
C20 C21 C23A 106.2(6) . .
C22B C21 C23A 79.7(8) . .
C22A C21 C23A 104.6(8) . .
C24A C21 C23A 130.9(9) . .
C22B C22A C21 73.7(15) . .
C22B C22A C24A 124.9(18) . .
C21 C22A C24A 51.9(7) . .
C22A C22B C21 73.9(15) . .
C22A C22B C23A 113.9(17) . .
C21 C22B C23A 51.8(6) . .
C23B C23A C21 66.1(14) . .
C23B C23A C22B 111.7(16) . .
C21 C23A C22B 48.5(6) . .
C23A C23B C21 83.2(15) . .
C23A C23B C24B 132.5(18) . .
C21 C23B C24B 52.6(8) . .
C24B C24A C21 69.4(16) . .
C24B C24A C22A 117(2) . .
C21 C24A C22A 51.3(7) . .
C24A C24B C21 72.0(16) . .
C24A C24B C23B 115(2) . .
C21 C24B C23B 50.6(7) . .
N4B C25 C27A 112.5(12) . .
N4B C25 C28A 111.7(12) . .
C27A C25 C28A 97.5(11) . .
N4B C25 C26 127.5(10) . .
C27A C25 C26 100.0(9) . .
C28A C25 C26 103.1(8) . .
N4B C25 N4A 32.8(10) . .
C27A C25 N4A 107.0(11) . .
C28A C25 N4A 142.9(12) . .
C26 C25 N4A 99.7(10) . .
N4B C25 C28B 76.6(11) . .
C27A C25 C28B 137.9(11) . .
C28A C25 C28B 44.7(9) . .
C26 C25 C28B 105.8(8) . .
N4A C25 C28B 100.9(11) . .
N4B C25 C27B 102.6(12) . .
C27A C25 C27B 33.5(8) . .
C28A C25 C27B 71.5(10) . .
C26 C25 C27B 125.6(9) . .
N4A C25 C27B 116.8(11) . .
C28B C25 C27B 105.2(10) . .
C27B C27A C25 79.2(18) . .
C27A C27B C25 67.2(17) . .
C27A C27B C28A 109(2) . .
C25 C27B C28A 52.5(8) . .
C28B C28A C29 66.3(13) . .
C28B C28A C25 70.4(14) . .
C29 C28A C25 130.7(13) . .
C28B C28A C31A 131.0(18) . .
C29 C28A C31A 64.8(9) . .
C25 C28A C31A 152.2(14) . .
C28B C28A C31B 120.0(17) . .
C29 C28A C31B 58.0(9) . .
C25 C28A C31B 169.4(14) . .
C31A C28A C31B 19.0(6) . .
C28B C28A C27B 112.7(17) . .
C29 C28A C27B 167.6(15) . .
C25 C28A C27B 56.0(9) . .
C31A C28A C27B 114.4(13) . .
C31B C28A C27B 116.8(13) . .
C28A C28B C29 66.5(13) . .
C28A C28B C25 64.9(13) . .
C29 C28B C25 126.1(13) . .
C28A C28B N4B 105.2(17) . .
C29 C28B N4B 170.4(15) . .
C25 C28B N4B 49.5(9) . .
C32A C29 C32B 26.9(10) . .
C32A C29 C28B 135.1(13) . .
C32B C29 C28B 109.0(11) . .
C32A C29 C28A 146.6(13) . .
C32B C29 C28A 139.1(11) . .
C28B C29 C28A 47.2(9) . .
C32A C29 C30 99.2(10) . .
C32B C29 C30 109.0(9) . .
C28B C29 C30 109.6(8) . .
C28A C29 C30 110.6(9) . .
C32A C29 C31B 85.7(11) . .
C32B C29 C31B 104.9(10) . .
C28B C29 C31B 113.9(10) . .
C28A C29 C31B 70.2(10) . .
C30 C29 C31B 110.3(7) . .
C32A C29 C31A 98.5(11) . .
C32B C29 C31A 121.4(10) . .
C28B C29 C31A 112.6(10) . .
C28A C29 C31A 65.5(9) . .
C30 C29 C31A 93.9(7) . .
C31B C29 C31A 19.3(7) . .
C29 C30 H30A 109.5 . .
C29 C30 H30B 109.5 . .
H30A C30 H30B 109.5 . .
C29 C30 H30C 109.5 . .
H30A C30 H30C 109.5 . .
H30B C30 H30C 109.5 . .
C31B C31A C29 65(3) . .
C31B C31A C28A 81(3) . .
C29 C31A C28A 49.7(8) . .
C31A C31B C29 96(3) . .
C31A C31B C28A 80(3) . .
C29 C31B C28A 51.8(8) . .
C31A C31B C32A 119(3) . .
C29 C31B C32A 38.6(7) . .
C28A C31B C32A 88.1(11) . .
C32B C32A C29 99(3) . .
C32B C32A C31B 132(3) . .
C29 C32A C31B 55.6(9) . .
C32A C32B C29 54(2) . .
H15 OW1 H16 100.7 . .
H17 OW2 H18 95.5 . .
H19 OW3 H20 111.3 . .

loop_
_geom_bond_atom_site_label_1
_geom_bond_atom_site_label_2
_geom_bond_distance
_geom_bond_site_symmetry_2
Zn1 O15 1.906(3) .
Zn1 O12 1.944(3) .
Zn1 O10 1.954(3) 2_766
Zn1 O4 1.954(3) .
Zn2 O2 1.922(3) .
Zn2 O5 1.926(3) .
Zn2 O7 1.943(3) .
Zn2 O8 1.955(3) 2_756
Zn3 O14 1.939(3) 2_666
Zn3 O1 1.942(3) .
Zn3 O6 1.950(3) .
Zn3 O13 1.959(3) .
P1 O3 1.504(3) .
P1 O2 1.522(3) .
P1 O1 1.535(3) .
P1 H1 1.3818 .
P2 O5 1.509(3) .
P2 O4 1.522(3) .
P2 O6 1.522(3) .
P2 H2 1.4414 .
P3 O9 1.499(3) .
P3 O8 1.528(3) .
P3 O7 1.534(3) .
P3 H3 1.4317 .
P4 O11 1.498(3) .
P4 O12 1.530(3) .
P4 O10 1.532(3) .
P4 H4 1.1706 .
P5 O15 1.515(3) .
P5 O14 1.517(3) .
P5 O13 1.524(3) .
P5 H5 1.2365 .
O8 Zn2 1.955(3) 2_756
O10 Zn1 1.954(3) 2_766
O14 Zn3 1.939(3) 2_666
N1 C1 1.514(5) .
N1 H6 0.8513 .
N1 H7 0.9089 .
N1 H8 0.7561 .
N2 C9 1.514(5) .
N2 H9 0.9419 .
N2 H10 0.8784 .
N2 H11 0.9016 .
N3 C17 1.512(5) .
N3 H12 0.8612 .
N3 H13 0.8604 .
N3 H14 0.9917 .
N4A N4B 0.88(3) .
N4A C25 1.59(2) .
N4B C25 1.50(2) .
N4B C28B 1.92(3) .
C1 C2 1.524(6) .
C1 C3 1.526(6) .
C1 C4 1.540(6) .
C2 H2A 0.9600 .
C2 H2B 0.9600 .
C2 H2C 0.9600 .
C3 H3A 0.9600 .
C3 H3B 0.9600 .
C3 H3C 0.9600 .
C4 C5 1.561(6) .
C4 H4A 0.9700 .
C4 H4B 0.9700 .
C5 C7 1.527(9) .
C5 C6 1.533(7) .
C5 C8 1.540(9) .
C6 H6A 0.9600 .
C6 H6B 0.9600 .
C6 H6C 0.9600 .
C7 H7A 0.9600 .
C7 H7B 0.9600 .
C7 H7C 0.9600 .
C8 H8A 0.9600 .
C8 H8B 0.9600 .
C8 H8C 0.9600 .
C9 C10 1.517(5) .
C9 C11 1.533(5) .
C9 C12 1.535(6) .
C10 H10A 0.9600 .
C10 H10B 0.9600 .
C10 H10C 0.9600 .
C11 H11A 0.9600 .
C11 H11B 0.9600 .
C11 H11C 0.9600 .
C12 C13 1.554(6) .
C12 H12A 0.9700 .
C12 H12B 0.9700 .
C13 C14 1.503(8) .
C13 C15 1.539(8) .
C13 C16 1.543(8) .
C14 H14A 0.9600 .
C14 H14B 0.9600 .
C14 H14C 0.9600 .
C15 H15A 0.9600 .
C15 H15B 0.9600 .
C15 H15C 0.9600 .
C16 H16A 0.9600 .
C16 H16B 0.9600 .
C16 H16C 0.9600 .
C17 C19 1.517(6) .
C17 C18 1.525(7) .
C17 C20 1.530(6) .
C18 H18A 0.9600 .
C18 H18B 0.9600 .
C18 H18C 0.9600 .
C19 H19A 0.9600 .
C19 H19B 0.9600 .
C19 H19C 0.9600 .
C20 C21 1.543(6) .
C20 H20A 0.9700 .
C20 H20B 0.9700 .
C21 C23B 1.493(14) .
C21 C24B 1.53(2) .
C21 C22B 1.546(15) .
C21 C22A 1.548(15) .
C21 C24A 1.56(2) .
C21 C23A 1.622(15) .
C22A C22B 0.862(17) .
C22A C24A 1.93(2) .
C22B C23A 2.03(2) .
C23A C23B 0.835(16) .
C23B C24B 1.88(2) .
C24A C24B 1.02(2) .
C25 C27A 1.503(19) .
C25 C28A 1.532(19) .
C25 C26 1.571(10) .
C25 C28B 1.594(19) .
C25 C27B 1.602(19) .
C27A C27B 0.90(2) .
C27B C28A 1.83(3) .
C28A C28B 1.19(2) .
C28A C29 1.488(19) .
C28A C31A 1.78(2) .
C28A C31B 1.78(2) .
C28B C29 1.485(19) .
C29 C32A 1.21(2) .
C29 C32B 1.49(2) .
C29 C30 1.555(9) .
C29 C31B 1.605(17) .
C29 C31A 1.765(17) .
C30 H30A 0.9600 .
C30 H30B 0.9600 .
C30 H30C 0.9600 .
C31A C31B 0.587(18) .
C31B C32A 1.94(2) .
C32A C32B 0.68(2) .
OW1 H15 0.8323 .
OW1 H16 0.8061 .
OW2 H17 0.9126 .
OW2 H18 0.8432 .
OW3 H19 1.0515 .
OW3 H20 1.0324 .
